data_7109719
loop_
_publ_author_name
'Sameh K. Elsaidi'
'Mona H. Mohamed'
'Lukasz Wojtas'
'Amy J. Cairns'
'Mohamed Eddaoudi'
'Michael J. Zaworotko'

_publ_section_title
;
 Two-step crystal engineering of porous nets from [Cr/3(mu/3-O)(RCO/2)6]
 and [Cu/3(mu/3-Cl)(RNH2)/6Cl/6] molecular building blocks
;
_journal_name_full Chem.Commun.
_journal_page_first 8154
_journal_paper_doi 10.1039/c3cc44133d
_journal_volume 49
_journal_year 2013
_chemical_formula_moiety 'C54 H42 N6 O16 Cr3 7+,(N O3 -)7,(C H Cl3)3,(C H4 O)8.25,(H2 O)10.16'
_chemical_formula_sum 'C53.25 H98.33 Cl9 Cr3 N13 O52.4'
_chemical_formula_weight 2234.23
_chemical_name_systematic
; 
 ? 
;
_space_group_IT_number 160
_symmetry_cell_setting trigonal
_symmetry_space_group_name_Hall 'R 3 -2"'
_symmetry_space_group_name_H-M 'R 3 m :H'
_atom_sites_solution_hydrogens geom
_atom_sites_solution_primary direct
_atom_sites_solution_secondary difmap
_audit_creation_method SHELXL-97
_cell_angle_alpha 90.00
_cell_angle_beta 90.00
_cell_angle_gamma 120.00
_cell_formula_units_Z 3
_cell_length_a 15.2032(6)
_cell_length_b 15.2032(6)
_cell_length_c 46.090(2)
_cell_measurement_temperature 100(2)
_cell_volume 9225.9(7)
_computing_cell_refinement 'APEX2 (Bruker, 2010); SAINT (Bruker, 2009)'
_computing_data_collection 'APEX2 (Bruker, 2010)'
_computing_data_reduction 'SAINT (Bruker, 2009);XPREP(Sheldrick,2008)'
_computing_publication_material 'OLEX2 (Dolomanov,2009)'
_computing_structure_refinement 'SHELXTL (Sheldrick, 2008), OLEX2 (2009)'
_computing_structure_solution 'SHELXS-97 (Sheldrick, 2008)'
_diffrn_ambient_temperature 100(2)
_diffrn_measured_fraction_theta_full 0.974
_diffrn_measured_fraction_theta_max 0.974
_diffrn_measurement_device_type 'Bruker D8 Venture PHOTON 100 CMOS'
_diffrn_measurement_method 'omega scans'
_diffrn_radiation_monochromator mirrors
_diffrn_radiation_source 'INCOATEC Imus micro-focus source'
_diffrn_radiation_type CuK\a
_diffrn_radiation_wavelength 1.54178
_diffrn_reflns_av_R_equivalents 0.0000
_diffrn_reflns_av_sigmaI/netI 0.1091
_diffrn_reflns_limit_h_max 18
_diffrn_reflns_limit_h_min -18
_diffrn_reflns_limit_k_max 18
_diffrn_reflns_limit_k_min -17
_diffrn_reflns_limit_l_max 51
_diffrn_reflns_limit_l_min -53
_diffrn_reflns_number 14040
_diffrn_reflns_theta_full 65.88
_diffrn_reflns_theta_max 65.88
_diffrn_reflns_theta_min 3.87
_exptl_absorpt_coefficient_mu 4.653
_exptl_absorpt_correction_T_max 0.3833
_exptl_absorpt_correction_T_min 0.3320
_exptl_absorpt_correction_type multi-scan
_exptl_absorpt_process_details 'SADABS; (Sheldrick, 2003)'
_exptl_crystal_colour green
_exptl_crystal_density_diffrn 1.206
_exptl_crystal_density_method 'not measured'
_exptl_crystal_description block
_exptl_crystal_F_000 3459
_exptl_crystal_size_max 0.31
_exptl_crystal_size_mid 0.28
_exptl_crystal_size_min 0.26
_refine_diff_density_max 0.992
_refine_diff_density_min -0.718
_refine_diff_density_rms 0.141
_refine_ls_abs_structure_details 'Flack H D (1983), Acta Cryst. A39, 876-881'
_refine_ls_abs_structure_Flack 0.073(12)
_refine_ls_extinction_method none
_refine_ls_goodness_of_fit_ref 1.061
_refine_ls_hydrogen_treatment constr
_refine_ls_matrix_type full
_refine_ls_number_parameters 258
_refine_ls_number_reflns 14040
_refine_ls_number_restraints 21
_refine_ls_restrained_S_all 1.065
_refine_ls_R_factor_all 0.1374
_refine_ls_R_factor_gt 0.1109
_refine_ls_shift/su_max 0.001
_refine_ls_shift/su_mean 0.000
_refine_ls_structure_factor_coef Fsqd
_refine_ls_weighting_details 'calc w=1/[\s^2^(Fo^2^)+(0.1704P)^2^+44.8317P] where P=(Fo^2^+2Fc^2^)/3'
_refine_ls_weighting_scheme calc
_refine_ls_wR_factor_gt 0.2833
_refine_ls_wR_factor_ref 0.3143
_reflns_number_gt 10805
_reflns_number_total 14040
_reflns_threshold_expression >2sigma(I)
_cod_data_source_file c3cc44133d.txt
_cod_data_source_block tp-PMBB-6_0m
_cod_original_cell_volume 9225.8(7)
_cod_original_sg_symbol_H-M R3m
_cod_original_formula_sum 'C53.25 H98.33 Cl9 Cr3 N13 O52.40'
_cod_database_code 7109719

loop_
_symmetry_equiv_pos_as_xyz
'x, y, z'
'-y, x-y, z'
'-x+y, -x, z'
'-y, -x, z'
'-x+y, y, z'
'x, x-y, z'
'x+2/3, y+1/3, z+1/3'
'-y+2/3, x-y+1/3, z+1/3'
'-x+y+2/3, -x+1/3, z+1/3'
'-y+2/3, -x+1/3, z+1/3'
'-x+y+2/3, y+1/3, z+1/3'
'x+2/3, x-y+1/3, z+1/3'
'x+1/3, y+2/3, z+2/3'
'-y+1/3, x-y+2/3, z+2/3'
'-x+y+1/3, -x+2/3, z+2/3'
'-y+1/3, -x+2/3, z+2/3'
'-x+y+1/3, y+2/3, z+2/3'
'x+1/3, x-y+2/3, z+2/3'

loop_
_atom_site_label
_atom_site_type_symbol
_atom_site_fract_x
_atom_site_fract_y
_atom_site_fract_z
_atom_site_U_iso_or_equiv
_atom_site_adp_type
_atom_site_occupancy
_atom_site_symmetry_multiplicity
_atom_site_calc_flag
_atom_site_refinement_flags
Cr1 Cr 0.92791(4) 0.07209(4) 0.33046(3) 0.0460(3) Uani 1 2 d S
O5 O 1.0000 0.0000 0.33007(16) 0.0441(17) Uani 1 6 d S
O1 O 0.8335(3) -0.0110(3) 0.29967(9) 0.0754(12) Uani 1 1 d .
C1 C 0.8101(6) -0.0950(3) 0.28909(16) 0.0560(19) Uani 1 2 d SU
C2 C 0.7519(6) -0.1241(3) 0.2624(2) 0.068(2) Uani 1 2 d SU
C3 C 0.7265(7) -0.2139(6) 0.24840(17) 0.098(2) Uani 1 1 d .
H3 H 0.7466 -0.2579 0.2569 0.118 Uiso 1 1 calc R
C4 C 0.6731(6) -0.2431(6) 0.22251(18) 0.100(3) Uani 1 1 d .
H4 H 0.6540 -0.3067 0.2137 0.120 Uiso 1 1 calc R
C5 C 0.6495(9) -0.1753(4) 0.2104(2) 0.096(3) Uani 1 2 d S
N1 N 0.5926(8) -0.2037(4) 0.18221(19) 0.098(3) Uani 1 2 d S
H1A H 0.5294 -0.2581 0.1850 0.147 Uiso 0.50 1 calc PR
H1B H 0.6266 -0.2200 0.1690 0.147 Uiso 0.50 1 calc PR
H1C H 0.5871 -0.1504 0.1755 0.147 Uiso 0.50 1 calc PR
O3 O 0.8321(3) -0.0116(3) 0.36085(8) 0.0570(9) Uani 1 1 d .
C6 C 0.8063(5) -0.0968(3) 0.37045(15) 0.0480(17) Uani 1 2 d S
C7 C 0.7350(5) -0.1325(3) 0.39647(16) 0.0535(18) Uani 1 2 d S
C8 C 0.7064(6) -0.2224(6) 0.40850(19) 0.094(2) Uani 1 1 d .
H8 H 0.7285 -0.2658 0.4006 0.112 Uiso 1 1 calc R
C9 C 0.6445(7) -0.2517(6) 0.4324(2) 0.107(3) Uani 1 1 d .
H9 H 0.6261 -0.3153 0.4411 0.128 Uiso 1 1 calc R
C10 C 0.6087(7) -0.1956(3) 0.44405(18) 0.065(2) Uani 1 2 d S
N2 N 0.5391(6) -0.2305(3) 0.46765(18) 0.087(2) Uani 1 2 d S
H2A H 0.4823 -0.2893 0.4626 0.130 Uiso 0.50 1 calc PR
H2B H 0.5219 -0.1827 0.4721 0.130 Uiso 0.50 1 calc PR
H2C H 0.5684 -0.2417 0.4833 0.130 Uiso 0.50 1 calc PR
Cl1 Cl 0.93815(10) 0.06185(10) 0.45220(7) 0.1383(15) Uani 1 2 d S
C16 C 1.0000 0.0000 0.4628(5) 0.089(5) Uani 1 6 d S
H16 H 1.0000 0.0000 0.4845 0.107 Uiso 1 6 calc SR
Cl4 Cl 0.4556(5) -0.2722(3) 0.2582(2) 0.276(4) Uani 1 2 d S
C12 C 0.3333 -0.3333 0.2431(6) 0.135(9) Uani 1 6 d S
H12 H 0.3333 -0.3333 0.2214 0.162 Uiso 1 6 calc SR
Cl2 Cl 1.0000 0.0000 0.2371(2) 0.139(3) Uani 0.75 6 d SPD
Cl3 Cl 0.9396(3) 0.0604(3) 0.1892(3) 0.254(5) Uani 0.67 2 d SPDU
C13 C 1.0000 0.0000 0.1996(5) 0.301(9) Uiso 0.75 6 d SPDU
C19 C 1.0000 0.0000 0.1851(19) 0.301(9) Uiso 0.25 6 d SPD
Cl15 Cl 1.0000 0.0000 0.1470(19) 0.301(9) Uiso 0.25 6 d SPD
O4 O 0.84996(18) 0.15004(18) 0.33029(13) 0.0667(14) Uani 1 2 d SDU
C11 C 0.8176(10) 0.1824(10) 0.3535(6) 0.121(8) Uani 0.50 2 d SPU
C15 C 0.7412(14) 0.095(2) 0.3288(10) 0.071(10) Uiso 0.15 1 d PD
C29 C 0.8192(16) 0.1808(16) 0.3059(8) 0.087(13) Uiso 0.20 2 d SPD
O10 O 0.7354(10) 0.1301(11) 0.4711(3) 0.127(4) Uani 0.50 1 d PD
N18 N 0.7872(14) 0.2128(14) 0.4611(9) 0.21(2) Uiso 0.25 2 d SPD
O31 O 0.757(2) 0.243(2) 0.4411(12) 0.21(2) Uiso 0.25 2 d SPD
C28 C 0.5314(17) 0.063(3) 0.4136(10) 0.093(12) Uiso 0.25 2 d SPD
O1G O 0.5223(17) 0.045(3) 0.3835(10) 0.159(15) Uiso 0.25 2 d SPD
C1K C 0.529(2) 0.059(4) 0.2428(12) 0.108(18) Uiso 0.25 2 d SPD
O1M O 0.5682(15) 0.136(3) 0.2225(9) 0.133(12) Uiso 0.25 2 d SPD
N3 N 0.3333 -0.3333 0.4261(8) 0.090(9) Uani 0.50 6 d SP
O7 O 0.3787(8) -0.2426(16) 0.4255(5) 0.134(6) Uiso 0.50 2 d SP
N4 N 0.4580(4) -0.0840(8) 0.1765(2) 0.091(2) Uiso 1 2 d S
O8 O 0.5494(5) -0.0370(5) 0.17148(12) 0.1132(17) Uani 1 1 d .
O9 O 0.4148(3) -0.1704(6) 0.18499(15) 0.092(2) Uani 1 2 d S
N5 N 0.6667 0.3333 0.1911(14) 0.088(18) Uiso 0.25 6 d SPD
O12 O 0.6179(6) 0.2358(13) 0.1923(6) 0.086(7) Uiso 0.25 2 d SPD
O6 O 0.4514(3) -0.0972(7) 0.4765(2) 0.129(3) Uiso 1 2 d S
C14 C 0.4750(7) -0.0499(15) 0.5056(5) 0.171(6) Uiso 1 2 d S
C17 C 0.6967(12) 0.3033(12) 0.1880(6) 0.062(8) Uiso 0.25 2 d SPD
O15 O 0.6667 0.3333 0.1654(4) 0.102(4) Uiso 0.75 6 d SPD
O13 O 0.5331(9) 0.0662(18) 0.4372(6) 0.156(7) Uiso 0.50 2 d SP
O19 O 0.6087(18) -0.031(2) 0.3246(6) 0.126(7) Uiso 0.25 1 d P
O1E O 0.595(2) -0.101(2) 0.3283(7) 0.125(8) Uiso 0.25 1 d P
O1F O 0.5083(9) 0.0166(18) 0.2496(5) 0.134(7) Uiso 0.50 2 d SP
O1H O 0.7844(17) 0.2156(17) 0.2611(13) 0.151(14) Uiso 0.25 2 d SP
O1I O 0.7941(19) 0.2059(19) 0.2364(13) 0.159(15) Uiso 0.25 2 d SP
O27 O 0.491(5) -0.255(3) 0.3756(18) 0.23(3) Uiso 0.25 2 d SP
O11 O 0.6667 0.3333 0.385(3) 0.18(4) Uiso 0.25 6 d SP
O16 O 0.6667 0.3333 0.4032(19) 0.077(18) Uiso 0.17 6 d SP

loop_
_atom_site_aniso_label
_atom_site_aniso_U_11
_atom_site_aniso_U_22
_atom_site_aniso_U_33
_atom_site_aniso_U_23
_atom_site_aniso_U_13
_atom_site_aniso_U_12
Cr1 0.0530(4) 0.0530(4) 0.0324(5) 0.0012(3) -0.0012(3) 0.0268(5)
O5 0.056(3) 0.056(3) 0.020(4) 0.000 0.000 0.0281(13)
O1 0.090(3) 0.100(3) 0.057(3) -0.031(2) -0.040(2) 0.064(3)
C1 0.061(4) 0.075(4) 0.027(4) -0.0057(17) -0.011(3) 0.030(2)
C2 0.047(4) 0.074(4) 0.074(6) -0.0070(19) -0.014(4) 0.023(2)
C3 0.135(6) 0.095(5) 0.070(5) -0.020(4) -0.055(5) 0.062(5)
C4 0.116(6) 0.114(5) 0.079(5) -0.041(5) -0.067(5) 0.065(5)
C5 0.107(7) 0.121(7) 0.055(6) -0.019(3) -0.039(5) 0.053(4)
N1 0.129(7) 0.106(4) 0.066(5) -0.029(3) -0.059(5) 0.065(3)
O3 0.063(2) 0.063(2) 0.050(2) 0.0202(18) 0.0226(18) 0.0353(18)
C6 0.045(4) 0.060(4) 0.034(4) -0.0027(15) -0.005(3) 0.0225(18)
C7 0.044(4) 0.069(4) 0.039(4) 0.0029(16) 0.006(3) 0.0219(19)
C8 0.104(5) 0.090(5) 0.098(6) 0.034(4) 0.059(5) 0.057(4)
C9 0.123(6) 0.094(5) 0.114(7) 0.055(5) 0.060(6) 0.062(5)
C10 0.084(5) 0.072(4) 0.043(5) 0.010(2) 0.020(4) 0.042(3)
N2 0.092(5) 0.101(4) 0.065(5) 0.009(2) 0.019(4) 0.046(3)
Cl1 0.226(4) 0.226(4) 0.0687(19) 0.0051(6) -0.0051(6) 0.193(4)
C16 0.086(7) 0.086(7) 0.097(15) 0.000 0.000 0.043(3)
Cl4 0.178(5) 0.356(10) 0.234(9) 0.025(3) 0.049(5) 0.089(3)
C12 0.166(14) 0.166(14) 0.074(14) 0.000 0.000 0.083(7)
Cl2 0.146(4) 0.146(4) 0.123(7) 0.000 0.000 0.073(2)
Cl3 0.277(7) 0.277(7) 0.305(10) 0.027(3) -0.027(3) 0.212(8)
O4 0.075(3) 0.075(3) 0.064(4) -0.0007(13) 0.0007(13) 0.048(3)
C11 0.148(16) 0.148(16) 0.098(18) -0.013(6) 0.013(6) 0.096(18)
O10 0.120(8) 0.169(11) 0.135(11) -0.067(9) -0.039(7) 0.105(8)
N3 0.050(8) 0.050(8) 0.17(3) 0.000 0.000 0.025(4)
O8 0.115(4) 0.152(4) 0.060(3) -0.009(3) -0.035(3) 0.057(3)
O9 0.110(4) 0.110(5) 0.057(4) 0.001(4) 0.0005(18) 0.055(3)

loop_
_atom_type_symbol
_atom_type_description
_atom_type_scat_dispersion_real
_atom_type_scat_dispersion_imag
_atom_type_scat_source
C C 0.0181 0.0091 'International Tables Vol C Tables 4.2.6.8 and 6.1.1.4'
H H 0.0000 0.0000 'International Tables Vol C Tables 4.2.6.8 and 6.1.1.4'
Cl Cl 0.3639 0.7018 'International Tables Vol C Tables 4.2.6.8 and 6.1.1.4'
Cr Cr -0.1635 2.4439 'International Tables Vol C Tables 4.2.6.8 and 6.1.1.4'
N N 0.0311 0.0180 'International Tables Vol C Tables 4.2.6.8 and 6.1.1.4'
O O 0.0492 0.0322 'International Tables Vol C Tables 4.2.6.8 and 6.1.1.4'

loop_
_geom_angle_atom_site_label_1
_geom_angle_atom_site_label_2
_geom_angle_atom_site_label_3
_geom_angle
_geom_angle_site_symmetry_1
_geom_angle_site_symmetry_3
O5 Cr1 O3 95.04(19) . 4_665
O5 Cr1 O3 95.04(19) . .
O3 Cr1 O3 88.1(2) 4_665 .
O5 Cr1 O1 94.0(2) . 4_665
O3 Cr1 O1 91.82(17) 4_665 4_665
O3 Cr1 O1 170.96(16) . 4_665
O5 Cr1 O1 94.0(2) . .
O3 Cr1 O1 170.96(16) 4_665 .
O3 Cr1 O1 91.83(17) . .
O1 Cr1 O1 86.8(3) 4_665 .
O5 Cr1 O4 179.2(3) . .
O3 Cr1 O4 85.51(16) 4_665 .
O3 Cr1 O4 85.51(16) . .
O1 Cr1 O4 85.48(17) 4_665 .
O1 Cr1 O4 85.48(17) . .
Cr1 O5 Cr1 119.993(10) . 3_765
Cr1 O5 Cr1 119.993(10) . 2_645
Cr1 O5 Cr1 119.988(10) 3_765 2_645
C1 O1 Cr1 133.4(4) . .
O1 C1 O1 124.6(7) . 6_545
O1 C1 C2 117.7(3) . .
O1 C1 C2 117.7(3) 6_545 .
C3 C2 C3 116.5(8) 6_545 .
C3 C2 C1 121.7(4) 6_545 .
C3 C2 C1 121.7(4) . .
C2 C3 C4 123.3(7) . .
C2 C3 H3 118.3 . .
C4 C3 H3 118.3 . .
C5 C4 C3 116.2(7) . .
C5 C4 H4 121.9 . .
C3 C4 H4 121.9 . .
C4 C5 C4 124.3(9) . 6_545
C4 C5 N1 117.9(4) . .
C4 C5 N1 117.9(4) 6_545 .
C5 N1 H1A 109.5 . .
C5 N1 H1B 109.5 . .
H1A N1 H1B 109.5 . .
C5 N1 H1C 109.5 . .
H1A N1 H1C 109.5 . .
H1B N1 H1C 109.5 . .
C6 O3 Cr1 132.9(4) . .
O3 C6 O3 126.2(7) . 6_545
O3 C6 C7 116.9(3) . .
O3 C6 C7 116.9(3) 6_545 .
C8 C7 C8 119.5(8) . 6_545
C8 C7 C6 120.2(4) . .
C8 C7 C6 120.2(4) 6_545 .
C7 C8 C9 119.2(7) . .
C7 C8 H8 120.4 . .
C9 C8 H8 120.4 . .
C10 C9 C8 123.3(7) . .
C10 C9 H9 118.4 . .
C8 C9 H9 118.4 . .
C9 C10 C9 115.3(9) 6_545 .
C9 C10 N2 122.4(4) 6_545 .
C9 C10 N2 122.4(4) . .
C10 N2 H2A 109.5 . .
C10 N2 H2B 109.5 . .
H2A N2 H2B 109.5 . .
C10 N2 H2C 109.5 . .
H2A N2 H2C 109.5 . .
H2B N2 H2C 109.5 . .
Cl1 C16 Cl1 112.1(6) 2_645 3_765
Cl1 C16 Cl1 112.1(6) 2_645 .
Cl1 C16 Cl1 112.1(6) 3_765 .
Cl1 C16 H16 106.7 2_645 .
Cl1 C16 H16 106.7 3_765 .
Cl1 C16 H16 106.7 . .
Cl4 C12 Cl4 105.2(10) 2_545 3_655
Cl4 C12 Cl4 105.2(10) 2_545 .
Cl4 C12 Cl4 105.2(10) 3_655 .
Cl4 C12 H12 113.5 2_545 .
Cl4 C12 H12 113.5 3_655 .
Cl4 C12 H12 113.5 . .
C19 Cl3 C13 23(3) . .
C19 C13 Cl3 73.3(9) . .
C19 C13 Cl3 73.3(9) . 2_645
Cl3 C13 Cl3 112.1(8) . 2_645
C19 C13 Cl3 73.3(9) . 3_765
Cl3 C13 Cl3 112.1(8) . 3_765
Cl3 C13 Cl3 112.1(8) 2_645 3_765
C19 C13 Cl2 180.000(10) . .
Cl3 C13 Cl2 106.7(9) . .
Cl3 C13 Cl2 106.7(9) 2_645 .
Cl3 C13 Cl2 106.7(9) 3_765 .
C13 C19 Cl3 83(3) . 3_765
C13 C19 Cl3 83(3) . 2_645
Cl3 C19 Cl3 118.6(13) 3_765 2_645
C13 C19 Cl3 83(3) . .
Cl3 C19 Cl3 118.6(13) 3_765 .
Cl3 C19 Cl3 118.6(13) 2_645 .
C13 C19 Cl15 180.000(13) . .
Cl3 C19 Cl15 97(3) 3_765 .
Cl3 C19 Cl15 97(3) 2_645 .
Cl3 C19 Cl15 97(3) . .
C11 O4 C29 106(2) . .
C11 O4 C15 74.2(19) . .
C29 O4 C15 71(2) . .
C11 O4 C15 74.2(19) . 4_665
C29 O4 C15 71(2) . 4_665
C15 O4 C15 120(3) . 4_665
C11 O4 Cr1 128.4(12) . .
C29 O4 Cr1 126(2) . .
C15 O4 Cr1 119.8(15) . .
C15 O4 Cr1 119.8(15) 4_665 .
O4 C11 C15 54.7(13) . .
O4 C11 C15 54.7(13) . 4_665
C15 C11 C15 95(3) . 4_665
O4 C15 C29 53.2(12) . .
O4 C15 C11 51.1(12) . .
C29 C15 C11 82.6(17) . .
O4 C29 C15 56.0(13) . 4_665
O4 C29 C15 56.0(13) . .
C15 C29 C15 99(3) 4_665 .
O10 N18 O10 118(4) 4_665 .
O10 N18 O31 121(2) 4_665 .
O10 N18 O31 121(2) . .
O13 C28 O1G 172(5) . .
O1F C1K O1M 167(10) . .
O7 N3 O7 119.95(19) 2_545 .
O7 N3 O7 119.95(19) 2_545 3_655
O7 N3 O7 119.95(19) . 3_655
O9 N4 O8 122.6(5) . 5_655
O9 N4 O8 122.6(5) . .
O8 N4 O8 114.9(11) 5_655 .
C17 N5 C17 117(3) . 3_665
C17 N5 C17 117(3) . 2_655
C17 N5 C17 117(3) 3_665 2_655
C17 N5 O15 80(5) . .
C17 N5 O15 80(5) 3_665 .
C17 N5 O15 80(5) 2_655 .
C17 N5 O12 172(8) . 3_665
C17 N5 O12 61.1(4) 3_665 3_665
C17 N5 O12 61.1(4) 2_655 3_665
O15 N5 O12 92(3) . 3_665
C17 N5 O12 61.1(4) . .
C17 N5 O12 61.1(4) 3_665 .
C17 N5 O12 172(8) 2_655 .
O15 N5 O12 92(3) . .
O12 N5 O12 119.8(5) 3_665 .
C17 N5 O12 61.1(4) . 2_655
C17 N5 O12 172(8) 3_665 2_655
C17 N5 O12 61.1(4) 2_655 2_655
O15 N5 O12 92(3) . 2_655
O12 N5 O12 119.8(5) 3_665 2_655
O12 N5 O12 119.8(5) . 2_655
C17 O12 C17 74(3) . 3_665
C17 O12 N5 38.1(19) . .
C17 O12 N5 38.1(19) 3_665 .
C17 O12 O15 47.0(13) . .
C17 O12 O15 47.0(13) 3_665 .
N5 O12 O15 42(3) . .
N5 C17 O12 81(2) . 2_655
N5 C17 O12 81(2) . .
O12 C17 O12 155(4) 2_655 .
N5 C17 O15 63(5) . .
O12 C17 O15 93.5(17) 2_655 .
O12 C17 O15 93.5(17) . .
N5 C17 C17 31.6(15) . 2_655
O12 C17 C17 53.1(17) 2_655 2_655
O12 C17 C17 112.0(18) . 2_655
O15 C17 C17 58.4(13) . 2_655
N5 C17 C17 31.6(15) . 3_665
O12 C17 C17 112.0(18) 2_655 3_665
O12 C17 C17 53.1(17) . 3_665
O15 C17 C17 58.4(13) . 3_665
C17 C17 C17 59.997(13) 2_655 3_665
N5 O15 C17 37.2(17) . .
N5 O15 C17 37.2(17) . 2_655
C17 O15 C17 63(3) . 2_655
N5 O15 C17 37.2(17) . 3_665
C17 O15 C17 63(3) . 3_665
C17 O15 C17 63(3) 2_655 3_665
N5 O15 O12 46.0(9) . 3_665
C17 O15 O12 83(2) . 3_665
C17 O15 O12 39.5(7) 2_655 3_665
C17 O15 O12 39.5(7) 3_665 3_665
N5 O15 O12 46.0(9) . 2_655
C17 O15 O12 39.5(7) . 2_655
C17 O15 O12 39.5(7) 2_655 2_655
C17 O15 O12 83(2) 3_665 2_655
O12 O15 O12 77.0(14) 3_665 2_655
N5 O15 O12 45.9(9) . .
C17 O15 O12 39.5(7) . .
C17 O15 O12 83(2) 2_655 .
C17 O15 O12 39.5(7) 3_665 .
O12 O15 O12 77.0(14) 3_665 .
O12 O15 O12 77.0(14) 2_655 .

loop_
_geom_bond_atom_site_label_1
_geom_bond_atom_site_label_2
_geom_bond_distance
_geom_bond_site_symmetry_2
Cr1 O5 1.8985(10) .
Cr1 O3 1.962(3) 4_665
Cr1 O3 1.962(3) .
Cr1 O1 1.964(4) 4_665
Cr1 O1 1.964(4) .
Cr1 O4 2.052(5) .
O5 Cr1 1.8985(10) 3_765
O5 Cr1 1.8985(10) 2_645
O1 C1 1.241(5) .
C1 O1 1.241(5) 6_545
C1 C2 1.450(12) .
C2 C3 1.379(9) 6_545
C2 C3 1.379(9) .
C3 C4 1.385(9) .
C3 H3 0.9500 .
C4 C5 1.371(8) .
C4 H4 0.9500 .
C5 C4 1.371(8) 6_545
C5 N1 1.498(12) .
N1 H1A 0.9100 .
N1 H1B 0.9100 .
N1 H1C 0.9100 .
O3 C6 1.233(5) .
C6 O3 1.233(5) 6_545
C6 C7 1.523(11) .
C7 C8 1.331(8) .
C7 C8 1.331(8) 6_545
C8 C9 1.372(10) .
C8 H8 0.9500 .
C9 C10 1.331(9) .
C9 H9 0.9500 .
C10 C9 1.331(9) 6_545
C10 N2 1.423(11) .
N2 H2A 0.9100 .
N2 H2B 0.9100 .
N2 H2C 0.9100 .
Cl1 C16 1.700(7) .
C16 Cl1 1.700(7) 2_645
C16 Cl1 1.700(7) 3_765
C16 H16 1.0000 .
Cl4 C12 1.755(13) .
C12 Cl4 1.755(13) 2_545
C12 Cl4 1.755(13) 3_655
C12 H12 1.0000 .
Cl2 C13 1.730(19) .
Cl3 C19 1.601(14) .
Cl3 C13 1.660(9) .
C13 C19 0.67(9) .
C13 Cl3 1.660(9) 2_645
C13 Cl3 1.660(9) 3_765
C19 Cl3 1.601(14) 3_765
C19 Cl3 1.601(14) 2_645
C19 Cl15 1.76(2) .
O4 C11 1.37(2) .
O4 C29 1.384(19) .
O4 C15 1.434(18) .
O4 C15 1.434(18) 4_665
C11 C15 1.69(4) .
C11 C15 1.69(4) 4_665
C15 C29 1.63(4) .
C29 C15 1.63(4) 4_665
O10 N18 1.194(18) .
N18 O10 1.194(18) 4_665
N18 O31 1.22(2) .
C28 O13 1.09(4) .
C28 O1G 1.407(19) .
C1K O1F 0.64(4) .
C1K O1M 1.39(2) .
N3 O7 1.19(2) 2_545
N3 O7 1.19(2) .
N3 O7 1.19(2) 3_655
N4 O9 1.204(11) .
N4 O8 1.225(7) 5_655
N4 O8 1.225(7) .
N5 C17 0.80(4) .
N5 C17 0.80(4) 3_665
N5 C17 0.80(4) 2_655
N5 O15 1.19(6) .
N5 O12 1.285(17) 3_665
N5 O12 1.285(17) .
N5 O12 1.285(17) 2_655
O12 C17 1.140(15) .
O12 C17 1.140(15) 3_665
O12 O15 1.79(3) .
O6 C14 1.48(2) .
C17 O12 1.140(15) 2_655
C17 O15 1.308(18) .
C17 C17 1.37(5) 2_655
C17 C17 1.37(5) 3_665
O15 C17 1.308(18) 2_655
O15 C17 1.308(18) 3_665
O15 O12 1.79(3) 3_665
O15 O12 1.79(3) 2_655
O19 O1E 0.98(3) .
O1H O1I 1.17(6) .
O11 O16 0.82(12) .
